data_7126842
loop_
_publ_author_name
'Yakiyama, Yumi'
'Fujinaka, Takahisa'
'Nishimura, Mio'
'Seki, Ryotaro'
'Sakurai, Hidehiro'

_publ_section_title
;
 Control by one drop of solvent: selective preparation of guest
 release/trap-triggered interconvertible molecular crystals.
;
_journal_issue 67
_journal_name_full 'Chemical communications (Cambridge, England)'
_journal_page_first 9687
_journal_page_last 9690
_journal_paper_doi 10.1039/d0cc03408h
_journal_volume 56
_journal_year 2020
_chemical_formula_moiety 'C0.46 Cl0.46, C14 H8 N O2'
_chemical_formula_sum 'C14.46 H8.9 Cl0.46 N O2'
_chemical_formula_weight 245.13
_space_group_crystal_system monoclinic
_space_group_IT_number 15
_space_group_name_Hall '-C 2yc'
_space_group_name_H-M_alt 'C 1 2/c 1'
_atom_sites_solution_hydrogens geom
_atom_sites_solution_primary dual
_audit_creation_date 2018-12-19
_audit_creation_method
;
Olex2 1.2
(compiled 2018.05.29 svn.r3508 for OlexSys, GUI svn.r5506)
;
_audit_update_record
;
2020-04-16 deposited with the CCDC.	2020-07-07 downloaded from the CCDC.
;
_cell_angle_alpha 90
_cell_angle_beta 97.36(3)
_cell_angle_gamma 90
_cell_formula_units_Z 8
_cell_length_a 15.442(3)
_cell_length_b 18.010(4)
_cell_length_c 8.5151(17)
_cell_measurement_reflns_used 24158
_cell_measurement_temperature 100(2)
_cell_measurement_theta_max 29.528
_cell_measurement_theta_min 2.227
_cell_volume 2348.6(9)
_computing_cell_refinement 'HKL3000 (Minor et al., 2006)'
_computing_data_collection 'HKL3000 (Minor et al., 2006)'
_computing_data_reduction 'HKL3000 (Minor et al., 2006)'
_computing_molecular_graphics 'Olex2 (Dolomanov et al., 2009)'
_computing_publication_material 'Olex2 (Dolomanov et al., 2009)'
_computing_structure_refinement 'ShelXL (Sheldrick, 2015)'
_computing_structure_solution 'ShelXT (Sheldrick, 2015)'
_diffrn_ambient_temperature 100(2)
_diffrn_measured_fraction_theta_full 0.993
_diffrn_measured_fraction_theta_max 0.995
_diffrn_measurement_device_type 'ADSC Q210 CCD area detector'
_diffrn_measurement_method 'omega scan'
_diffrn_radiation_monochromator 'Si(111) double crystal monochromator'
_diffrn_radiation_type synchrotron
_diffrn_radiation_wavelength 0.700
_diffrn_reflns_av_R_equivalents 0.0310
_diffrn_reflns_av_unetI/netI 0.0192
_diffrn_reflns_Laue_measured_fraction_full 0.993
_diffrn_reflns_Laue_measured_fraction_max 0.995
_diffrn_reflns_limit_h_max 21
_diffrn_reflns_limit_h_min -21
_diffrn_reflns_limit_k_max 25
_diffrn_reflns_limit_k_min -25
_diffrn_reflns_limit_l_max 11
_diffrn_reflns_limit_l_min -11
_diffrn_reflns_number 23765
_diffrn_reflns_point_group_measured_fraction_full 0.993
_diffrn_reflns_point_group_measured_fraction_max 0.995
_diffrn_reflns_theta_full 24.835
_diffrn_reflns_theta_max 29.528
_diffrn_reflns_theta_min 2.227
_diffrn_source 'PLSII 2D bending magnet'
_diffrn_standards_number 0
_exptl_absorpt_coefficient_mu 0.188
_exptl_absorpt_correction_type none
_exptl_crystal_colour yellow
_exptl_crystal_density_diffrn 1.387
_exptl_crystal_description block
_exptl_crystal_F_000 1013
_exptl_crystal_size_max 0.08
_exptl_crystal_size_mid 0.05
_exptl_crystal_size_min 0.04
_refine_diff_density_max 0.933
_refine_diff_density_min -0.611
_refine_diff_density_rms 0.091
_refine_ls_extinction_method none
_refine_ls_goodness_of_fit_ref 1.092
_refine_ls_hydrogen_treatment constr
_refine_ls_matrix_type full
_refine_ls_number_parameters 167
_refine_ls_number_reflns 3417
_refine_ls_number_restraints 1
_refine_ls_restrained_S_all 1.099
_refine_ls_R_factor_all 0.0664
_refine_ls_R_factor_gt 0.0617
_refine_ls_shift/su_max 0.000
_refine_ls_shift/su_mean 0.000
_refine_ls_structure_factor_coef Fsqd
_refine_ls_weighting_details 'w=1/[\s^2^(Fo^2^)+(0.1289P)^2^+2.5802P] where P=(Fo^2^+2Fc^2^)/3'
_refine_ls_weighting_scheme calc
_refine_ls_wR_factor_gt 0.1915
_refine_ls_wR_factor_ref 0.1964
_reflns_Friedel_coverage 0.000
_reflns_number_gt 3044
_reflns_number_total 3417
_reflns_threshold_expression 'I > 2\s(I)'
_cod_data_source_file d0cc03408h2.cif
_cod_data_source_block 1a-DCE
_cod_depositor_comments 'Adding full bibliography for 7126838--7126851.cif.'
_cod_original_cell_volume 2348.6(8)
_cod_original_formula_sum 'C14.46 H8.90 Cl0.46 N O2'
_cod_database_code 7126842
_shelx_shelxl_version_number 2018/3
_shelx_space_group_comment
;
The symmetry employed for this shelxl refinement is uniquely defined
by the following loop, which should always be used as a source of
symmetry information in preference to the above space-group names.
They are only intended as comments.
;
_olex2_refinement_description
;
1. Fixed Uiso
 At 1.2 times of:
  All C(H) groups
2. Restrained distances
 C1S-C2S
 1.55 with sigma of 0.02
3. Others
 Sof(C1S)=Sof(C2S)=0.5*FVAR(2)
 Sof(Cl1S)=FVAR(1)
4.a Aromatic/amide H refined with riding coordinates:
 C4(H4), C5(H5), C6(H6), C7(H7), C10(H10), C11(H11), C13(H13), C14(H14)
;
_olex2_submission_special_instructions 'No special instructions were received'

loop_
_space_group_symop_operation_xyz
'x, y, z'
'-x, y, -z+1/2'
'x+1/2, y+1/2, z'
'-x+1/2, y+1/2, -z+1/2'
'-x, -y, -z'
'x, -y, z-1/2'
'-x+1/2, -y+1/2, -z'
'x+1/2, -y+1/2, z-1/2'

loop_
_atom_site_label
_atom_site_type_symbol
_atom_site_fract_x
_atom_site_fract_y
_atom_site_fract_z
_atom_site_U_iso_or_equiv
_atom_site_adp_type
_atom_site_occupancy
_atom_site_site_symmetry_order
_atom_site_calc_flag
_atom_site_refinement_flags_posn
_atom_site_refinement_flags_adp
_atom_site_refinement_flags_occupancy
_atom_site_disorder_assembly
_atom_site_disorder_group
Cl1S Cl 0.9769(10) 0.5280(6) 1.1824(15) 0.356(10) Uiso 0.464(10) 1 d . . P . .
C1S C 0.9659(10) 0.5714(8) 1.0540(17) 0.066(4) Uiso 0.232(5) 1 d D . P . .
C2S C 0.9773(15) 0.5277(12) 0.921(2) 0.100(6) Uiso 0.232(5) 1 d D . P . .
O1 O 0.59743(8) 0.77626(6) 0.87621(12) 0.0202(3) Uani 1 1 d . . . . .
O2 O 0.49334(7) 0.61744(5) 0.45324(12) 0.0174(2) Uani 1 1 d . . . . .
N1 N 0.72659(10) 0.49325(8) 0.89215(17) 0.0261(3) Uani 1 1 d . . . . .
C1 C 0.54508(9) 0.66826(7) 0.71669(15) 0.0130(3) Uani 1 1 d . . . . .
C2 C 0.58975(9) 0.74485(7) 0.74870(16) 0.0146(3) Uani 1 1 d . . . . .
C3 C 0.61852(9) 0.77164(7) 0.60009(16) 0.0154(3) Uani 1 1 d . . . . .
C4 C 0.66617(10) 0.83502(8) 0.57337(18) 0.0203(3) Uani 1 1 d . . . . .
H4 H 0.686379 0.867010 0.655719 0.024 Uiso 1 1 calc R . . . .
C5 C 0.68250(11) 0.84881(9) 0.41886(19) 0.0235(3) Uani 1 1 d . . . . .
H5 H 0.714123 0.890781 0.397677 0.028 Uiso 1 1 calc R . . . .
C6 C 0.65209(10) 0.80051(9) 0.29469(17) 0.0216(3) Uani 1 1 d . . . . .
H6 H 0.663859 0.811005 0.192599 0.026 Uiso 1 1 calc R . . . .
C7 C 0.60461(9) 0.73717(8) 0.32181(16) 0.0172(3) Uani 1 1 d . . . . .
H7 H 0.584865 0.704800 0.239886 0.021 Uiso 1 1 calc R . . . .
C8 C 0.58777(9) 0.72404(7) 0.47600(16) 0.0144(3) Uani 1 1 d . . . . .
C9 C 0.53551(9) 0.66364(7) 0.53358(15) 0.0134(3) Uani 1 1 d . . . . .
C10 C 0.65787(11) 0.48032(8) 0.78262(19) 0.0229(3) Uani 1 1 d . . . . .
H10 H 0.649331 0.432086 0.744774 0.028 Uiso 1 1 calc R . . . .
C11 C 0.59852(10) 0.53438(8) 0.72196(17) 0.0183(3) Uani 1 1 d . . . . .
H11 H 0.553197 0.522701 0.643063 0.022 Uiso 1 1 calc R . . . .
C12 C 0.60820(9) 0.60648(7) 0.78163(16) 0.0144(3) Uani 1 1 d . . . . .
C13 C 0.67870(10) 0.61997(8) 0.89770(17) 0.0183(3) Uani 1 1 d . . . . .
H13 H 0.687382 0.667038 0.941833 0.022 Uiso 1 1 calc R . . . .
C14 C 0.73580(10) 0.56254(9) 0.94680(19) 0.0237(3) Uani 1 1 d . . . . .
H14 H 0.783270 0.573030 1.022247 0.028 Uiso 1 1 calc R . . . .

loop_
_atom_site_aniso_label
_atom_site_aniso_U_11
_atom_site_aniso_U_22
_atom_site_aniso_U_33
_atom_site_aniso_U_23
_atom_site_aniso_U_13
_atom_site_aniso_U_12
O1 0.0299(6) 0.0160(5) 0.0148(5) -0.0040(4) 0.0039(4) -0.0029(4)
O2 0.0246(5) 0.0131(5) 0.0148(5) -0.0024(3) 0.0040(4) -0.0043(4)
N1 0.0295(7) 0.0248(7) 0.0255(7) 0.0078(5) 0.0091(5) 0.0105(5)
C1 0.0185(6) 0.0093(5) 0.0116(6) -0.0004(4) 0.0038(4) -0.0013(4)
C2 0.0186(6) 0.0109(5) 0.0144(6) -0.0008(4) 0.0028(4) -0.0008(4)
C3 0.0195(6) 0.0124(6) 0.0146(6) 0.0000(4) 0.0037(5) -0.0032(4)
C4 0.0259(7) 0.0161(6) 0.0193(7) -0.0012(5) 0.0050(5) -0.0083(5)
C5 0.0300(8) 0.0198(7) 0.0216(7) 0.0012(5) 0.0071(6) -0.0103(6)
C6 0.0266(7) 0.0221(7) 0.0173(6) 0.0012(5) 0.0076(5) -0.0076(5)
C7 0.0210(6) 0.0167(6) 0.0148(6) -0.0003(5) 0.0054(5) -0.0039(5)
C8 0.0182(6) 0.0121(6) 0.0136(6) 0.0002(4) 0.0040(4) -0.0020(4)
C9 0.0179(6) 0.0103(5) 0.0127(6) 0.0002(4) 0.0048(4) 0.0000(4)
C10 0.0313(8) 0.0156(7) 0.0237(7) 0.0031(5) 0.0104(6) 0.0077(5)
C11 0.0243(7) 0.0131(6) 0.0185(6) 0.0001(5) 0.0074(5) 0.0025(5)
C12 0.0184(6) 0.0121(6) 0.0138(6) 0.0023(4) 0.0066(4) 0.0014(4)
C13 0.0207(6) 0.0182(6) 0.0166(6) 0.0028(5) 0.0043(5) 0.0011(5)
C14 0.0228(7) 0.0278(8) 0.0208(7) 0.0064(5) 0.0038(5) 0.0053(6)

loop_
_atom_type_symbol
_atom_type_description
_atom_type_scat_dispersion_real
_atom_type_scat_dispersion_imag
_atom_type_scat_source
C C 0.0033 0.0016 'International Tables Vol C Tables 4.2.6.8 and 6.1.1.4'
H H 0.0000 0.0000 'International Tables Vol C Tables 4.2.6.8 and 6.1.1.4'
Cl Cl 0.1453 0.1556 'International Tables Vol C Tables 4.2.6.8 and 6.1.1.4'
N N 0.0063 0.0031 'International Tables Vol C Tables 4.2.6.8 and 6.1.1.4'
O O 0.0112 0.0059 'International Tables Vol C Tables 4.2.6.8 and 6.1.1.4'

loop_
_geom_angle_atom_site_label_1
_geom_angle_atom_site_label_2
_geom_angle_atom_site_label_3
_geom_angle
_geom_angle_site_symmetry_1
_geom_angle_site_symmetry_3
_geom_angle_publ_flag
Cl1S Cl1S C1S 137.4(13) 2_757 . ?
Cl1S Cl1S C2S 105.4(15) 2_757 5_767 ?
Cl1S Cl1S C2S 146(2) 2_757 . ?
C1S Cl1S C2S 86.3(14) . 5_767 ?
C1S Cl1S C2S 36.9(8) . . ?
C2S Cl1S C2S 51.5(15) 5_767 . ?
Cl1S C1S C2S 108.5(15) . . ?
Cl1S C1S C2S 51.6(10) . 5_767 ?
C2S C1S C2S 59.3(15) . 5_767 ?
Cl1S C2S Cl1S 128.5(15) 5_767 . ?
Cl1S C2S C1S 42.1(8) 5_767 5_767 ?
Cl1S C2S C2S 84.3(16) 5_767 5_767 ?
C1S C2S Cl1S 34.6(9) . . ?
C1S C2S Cl1S 87.2(10) 5_767 . ?
C1S C2S Cl1S 157(2) . 5_767 ?
C1S C2S C1S 120.7(15) . 5_767 ?
C1S C2S C2S 77.0(14) . 5_767 ?
C2S C2S Cl1S 44.2(9) 5_767 . ?
C2S C2S C1S 43.7(9) 5_767 5_767 ?
C14 N1 C10 116.44(13) . . ?
C2 C1 C1 109.37(8) . 2_656 ?
C9 C1 C1 112.90(13) . 2_656 ?
C9 C1 C2 101.98(10) . . ?
C12 C1 C1 114.93(9) . 2_656 ?
C12 C1 C2 109.51(11) . . ?
C12 C1 C9 107.33(10) . . ?
O1 C2 C1 124.11(12) . . ?
O1 C2 C3 127.44(13) . . ?
C3 C2 C1 108.44(11) . . ?
C4 C3 C2 129.20(13) . . ?
C4 C3 C8 121.02(13) . . ?
C8 C3 C2 109.74(11) . . ?
C3 C4 C5 117.63(13) . . ?
C4 C5 C6 121.17(13) . . ?
C7 C6 C5 121.06(13) . . ?
C8 C7 C6 117.53(13) . . ?
C3 C8 C9 110.42(11) . . ?
C7 C8 C3 121.57(12) . . ?
C7 C8 C9 127.98(12) . . ?
O2 C9 C1 125.42(12) . . ?
O2 C9 C8 126.56(12) . . ?
C8 C9 C1 108.01(11) . . ?
N1 C10 C11 124.20(14) . . ?
C10 C11 C12 118.79(14) . . ?
C11 C12 C1 120.66(12) . . ?
C13 C12 C1 122.07(12) . . ?
C13 C12 C11 117.24(13) . . ?
C14 C13 C12 119.44(14) . . ?
N1 C14 C13 123.85(15) . . ?

loop_
_geom_bond_atom_site_label_1
_geom_bond_atom_site_label_2
_geom_bond_distance
_geom_bond_site_symmetry_2
_geom_bond_publ_flag
Cl1S Cl1S 1.27(2) 2_757 ?
Cl1S C1S 1.336(17) . ?
Cl1S C2S 2.23(2) . ?
Cl1S C2S 1.56(2) 5_767 ?
C1S C2S 1.410(16) . ?
C1S C2S 1.99(3) 5_767 ?
C2S C2S 1.75(5) 5_767 ?
O1 C2 1.2164(17) . ?
O2 C9 1.2125(16) . ?
N1 C10 1.340(2) . ?
N1 C14 1.333(2) . ?
C1 C1 1.569(3) 2_656 ?
C1 C2 1.5507(18) . ?
C1 C9 1.5495(18) . ?
C1 C12 1.5349(18) . ?
C2 C3 1.4750(19) . ?
C3 C4 1.3925(19) . ?
C3 C8 1.3959(18) . ?
C4 C5 1.393(2) . ?
C5 C6 1.403(2) . ?
C6 C7 1.3914(19) . ?
C7 C8 1.3910(18) . ?
C8 C9 1.4752(18) . ?
C10 C11 1.390(2) . ?
C11 C12 1.3954(19) . ?
C12 C13 1.395(2) . ?
C13 C14 1.388(2) . ?
